data_7224919
loop_
_publ_author_name
'Li, Wei'
'Su, Feng'
'Yuan, Shi-Fang'
'Duan, Xin-E'
'Bai, Shengdi'
'Liu, Diansheng'

_publ_section_title
;
 Group IV Compounds Bearing a Novel Tridentate N-donor Ligand: Synthesis,
 Structures and Ethylene Polymerization
;
_journal_name_full 'RSC Adv.'
_journal_paper_doi 10.1039/C6RA01365A
_journal_year 2016
_chemical_formula_sum 'C38 H52 Hf N6 Si2'
_chemical_formula_weight 827.52
_space_group_crystal_system monoclinic
_space_group_IT_number 14
_space_group_name_Hall '-P 2ybc'
_space_group_name_H-M_alt 'P 1 21/c 1'
_symmetry_space_group_name_Hall '-P 2ybc'
_symmetry_space_group_name_H-M 'P 1 21/c 1'
_atom_sites_solution_hydrogens mixed
_audit_creation_method SHELXL-2014/7
_audit_update_record
;
2015-12-25 deposited with the CCDC.
2016-04-08 downloaded from the CCDC.
;
_cell_angle_alpha 90
_cell_angle_beta 95.1510(10)
_cell_angle_gamma 90
_cell_formula_units_Z 4
_cell_length_a 10.5582(5)
_cell_length_b 17.9443(8)
_cell_length_c 20.4584(9)
_cell_measurement_temperature 200(2)
_cell_volume 3860.4(3)
_computing_structure_refinement 'SHELXL-2014/7 (Sheldrick, 2014)'
_diffrn_ambient_temperature 200(2)
_diffrn_measured_fraction_theta_full 0.994
_diffrn_measured_fraction_theta_max 0.994
_diffrn_measurement_device_type 'Bruker Smart Apex CCD area detector'
_diffrn_radiation_type MoK\a
_diffrn_radiation_wavelength 0.71073
_diffrn_reflns_av_R_equivalents 0.0327
_diffrn_reflns_av_unetI/netI 0.0271
_diffrn_reflns_Laue_measured_fraction_full 0.994
_diffrn_reflns_Laue_measured_fraction_max 0.994
_diffrn_reflns_limit_h_max 12
_diffrn_reflns_limit_h_min -12
_diffrn_reflns_limit_k_max 21
_diffrn_reflns_limit_k_min -21
_diffrn_reflns_limit_l_max 20
_diffrn_reflns_limit_l_min -24
_diffrn_reflns_number 28442
_diffrn_reflns_point_group_measured_fraction_full 0.994
_diffrn_reflns_point_group_measured_fraction_max 0.994
_diffrn_reflns_theta_full 25.048
_diffrn_reflns_theta_max 25.048
_diffrn_reflns_theta_min 2.888
_exptl_absorpt_coefficient_mu 2.798
_exptl_crystal_colour colorless
_exptl_crystal_density_diffrn 1.424
_exptl_crystal_description block
_exptl_crystal_F_000 1688
_exptl_crystal_size_max 0.450
_exptl_crystal_size_mid 0.400
_exptl_crystal_size_min 0.400
_refine_diff_density_max 0.695
_refine_diff_density_min -1.452
_refine_diff_density_rms 0.087
_refine_ls_extinction_method none
_refine_ls_goodness_of_fit_ref 1.024
_refine_ls_hydrogen_treatment constr
_refine_ls_matrix_type full
_refine_ls_number_parameters 430
_refine_ls_number_reflns 6813
_refine_ls_number_restraints 18
_refine_ls_restrained_S_all 1.110
_refine_ls_R_factor_all 0.0345
_refine_ls_R_factor_gt 0.0303
_refine_ls_shift/su_max 0.039
_refine_ls_shift/su_mean 0.001
_refine_ls_structure_factor_coef Fsqd
_refine_ls_weighting_details 'w=1/[\s^2^(Fo^2^)+(0.1000P)^2^+0.7415P] where P=(Fo^2^+2Fc^2^)/3'
_refine_ls_weighting_scheme calc
_refine_ls_wR_factor_gt 0.1162
_refine_ls_wR_factor_ref 0.1219
_reflns_Friedel_coverage 0.000
_reflns_number_gt 6213
_reflns_number_total 6813
_reflns_threshold_expression 'I > 2\s(I)'
_cod_data_source_file c6ra01365a2.cif
_cod_data_source_block 151017a-14_a_a
_cod_database_code 7224919
_shelx_shelxl_version_number 2014/7
_shelx_space_group_comment
;
The symmetry employed for this shelxl refinement is uniquely defined
by the following loop, which should always be used as a source of
symmetry information in preference to the above space-group names.
They are only intended as comments.
;
_shelx_estimated_absorpt_t_min 0.366
_shelx_estimated_absorpt_t_max 0.401

loop_
_space_group_symop_operation_xyz
'x, y, z'
'-x, y+1/2, -z+1/2'
'-x, -y, -z'
'x, -y-1/2, z-1/2'

loop_
_atom_site_label
_atom_site_type_symbol
_atom_site_fract_x
_atom_site_fract_y
_atom_site_fract_z
_atom_site_U_iso_or_equiv
_atom_site_adp_type
_atom_site_occupancy
_atom_site_site_symmetry_order
_atom_site_calc_flag
_atom_site_refinement_flags_posn
_atom_site_refinement_flags_adp
Hf1 Hf 0.74152(2) 0.44124(2) 0.25930(2) 0.02581(11) Uani 1 1 d . .
Si1 Si 0.70321(12) 0.58081(8) 0.12334(7) 0.0359(3) Uani 1 1 d . U
Si2 Si 0.71182(12) 0.29474(7) 0.12770(7) 0.0382(3) Uani 1 1 d . .
N1 N 0.6825(4) 0.3704(2) 0.33364(19) 0.0343(8) Uani 1 1 d . .
H1 H 0.6670 0.3269 0.3097 0.041 Uiso 1 1 d R U
N2 N 0.5321(4) 0.4481(2) 0.2378(3) 0.0401(11) Uani 1 1 d . .
N3 N 0.6534(3) 0.5198(2) 0.18224(18) 0.0309(8) Uani 1 1 d . .
N4 N 0.8365(3) 0.5185(2) 0.32459(19) 0.0346(8) Uani 1 1 d . .
H4 H 0.8252 0.5636 0.2959 0.042 Uiso 1 1 d R U
N5 N 0.9353(4) 0.43433(18) 0.2264(2) 0.0328(9) Uani 1 1 d . .
N6 N 0.7888(3) 0.3579(2) 0.18270(18) 0.0299(8) Uani 1 1 d . .
C1 C 0.7912(5) 0.3511(2) 0.3753(2) 0.0356(11) Uani 1 1 d . .
C2 C 0.8960(4) 0.3252(3) 0.3459(3) 0.0408(11) Uani 1 1 d . .
H2 H 0.8882 0.3156 0.3001 0.049 Uiso 1 1 calc R U
C3 C 1.0121(6) 0.3129(3) 0.3818(3) 0.0625(17) Uani 1 1 d . .
H3 H 1.0840 0.2981 0.3602 0.075 Uiso 1 1 calc R U
C4 C 1.0224(7) 0.3222(4) 0.4480(4) 0.081(2) Uani 1 1 d . .
H4A H 1.1016 0.3138 0.4728 0.097 Uiso 1 1 calc R U
C5 C 0.9186(7) 0.3437(4) 0.4787(3) 0.077(2) Uani 1 1 d . .
H5 H 0.9252 0.3479 0.5252 0.092 Uiso 1 1 calc R U
C6 C 0.8026(6) 0.3595(3) 0.4427(3) 0.0577(15) Uani 1 1 d . .
H6 H 0.7320 0.3759 0.4645 0.069 Uiso 1 1 calc R U
C7 C 0.5622(5) 0.3681(3) 0.3639(3) 0.0502(13) Uani 1 1 d . .
H7A H 0.5534 0.4143 0.3895 0.060 Uiso 1 1 calc R U
H7B H 0.5635 0.3255 0.3947 0.060 Uiso 1 1 calc R U
C8 C 0.4482(5) 0.3606(3) 0.3137(3) 0.0586(16) Uani 1 1 d . .
H8A H 0.4623 0.3170 0.2856 0.070 Uiso 1 1 calc R U
H8B H 0.3726 0.3498 0.3373 0.070 Uiso 1 1 calc R U
C9 C 0.4188(5) 0.4261(3) 0.2702(4) 0.0574(17) Uani 1 1 d . .
H9A H 0.3487 0.4135 0.2367 0.069 Uiso 1 1 calc R U
H9B H 0.3907 0.4683 0.2966 0.069 Uiso 1 1 calc R U
C10 C 0.5359(4) 0.5042(2) 0.1972(2) 0.0315(9) Uani 1 1 d . .
C11 C 0.4205(4) 0.5471(2) 0.1723(3) 0.0340(10) Uani 1 1 d . .
C12 C 0.3266(4) 0.5160(3) 0.1290(3) 0.0460(12) Uani 1 1 d . .
H12 H 0.3330 0.4656 0.1155 0.055 Uiso 1 1 calc R U
C13 C 0.2230(5) 0.5592(3) 0.1055(3) 0.0527(16) Uani 1 1 d . .
H13 H 0.1597 0.5385 0.0749 0.063 Uiso 1 1 calc R U
C14 C 0.2117(5) 0.6311(3) 0.1262(3) 0.0545(15) Uani 1 1 d . .
H14 H 0.1403 0.6600 0.1099 0.065 Uiso 1 1 calc R U
C15 C 0.3017(5) 0.6618(3) 0.1701(3) 0.0544(14) Uani 1 1 d . .
H15 H 0.2921 0.7115 0.1848 0.065 Uiso 1 1 calc R U
C16 C 0.4076(5) 0.6202(3) 0.1932(3) 0.0473(12) Uani 1 1 d . .
H16 H 0.4710 0.6418 0.2233 0.057 Uiso 1 1 calc R U
C17 C 0.8505(6) 0.5449(4) 0.0940(3) 0.0613(13) Uani 1 1 d . U
H17A H 0.8319 0.4995 0.0683 0.092 Uiso 1 1 calc R U
H17B H 0.9114 0.5334 0.1317 0.092 Uiso 1 1 calc R U
H17C H 0.8869 0.5825 0.0665 0.092 Uiso 1 1 calc R U
C18 C 0.5884(6) 0.5893(4) 0.0509(3) 0.0762(14) Uani 1 1 d . U
H18A H 0.5722 0.5400 0.0314 0.114 Uiso 1 1 calc R U
H18B H 0.6229 0.6223 0.0187 0.114 Uiso 1 1 calc R U
H18C H 0.5086 0.6101 0.0640 0.114 Uiso 1 1 calc R U
C19 C 0.7356(8) 0.6733(4) 0.1584(4) 0.0833(16) Uani 1 1 d . U
H19A H 0.8250 0.6763 0.1758 0.125 Uiso 1 1 calc R U
H19B H 0.6810 0.6819 0.1939 0.125 Uiso 1 1 calc R U
H19C H 0.7182 0.7111 0.1243 0.125 Uiso 1 1 calc R U
C20 C 1.0131(4) 0.3357(2) 0.1575(2) 0.0342(10) Uani 1 1 d . .
C21 C 1.0642(5) 0.2715(4) 0.1882(3) 0.0640(17) Uani 1 1 d . .
H21 H 1.0332 0.2544 0.2277 0.077 Uiso 1 1 calc R U
C22 C 1.1603(6) 0.2327(4) 0.1609(3) 0.074(2) Uani 1 1 d . .
H22 H 1.1963 0.1900 0.1829 0.088 Uiso 1 1 calc R U
C23 C 1.2040(5) 0.2544(4) 0.1033(3) 0.0619(18) Uani 1 1 d . .
H23 H 1.2684 0.2268 0.0845 0.074 Uiso 1 1 calc R U
C24 C 1.1532(7) 0.3164(4) 0.0733(4) 0.080(2) Uani 1 1 d . .
H24 H 1.1824 0.3319 0.0329 0.096 Uiso 1 1 calc R U
C25 C 1.0595(6) 0.3578(3) 0.1003(3) 0.0669(17) Uani 1 1 d . .
H25 H 1.0275 0.4018 0.0789 0.080 Uiso 1 1 calc R U
C26 C 0.9112(4) 0.3768(2) 0.1883(2) 0.0285(9) Uani 1 1 d . .
C27 C 1.0636(5) 0.4614(3) 0.2484(3) 0.0431(11) Uani 1 1 d . .
H27A H 1.1128 0.4695 0.2101 0.052 Uiso 1 1 calc R U
H27B H 1.1089 0.4238 0.2773 0.052 Uiso 1 1 calc R U
C28 C 1.0525(5) 0.5330(3) 0.2851(3) 0.0504(13) Uani 1 1 d . .
H28A H 1.0133 0.5711 0.2545 0.060 Uiso 1 1 calc R U
H28B H 1.1389 0.5506 0.3006 0.060 Uiso 1 1 calc R U
C29 C 0.9742(5) 0.5267(3) 0.3435(3) 0.0486(13) Uani 1 1 d . .
H29A H 1.0042 0.4830 0.3702 0.058 Uiso 1 1 calc R U
H29B H 0.9883 0.5717 0.3712 0.058 Uiso 1 1 calc R U
C30 C 0.7595(5) 0.5413(3) 0.3731(3) 0.0423(12) Uani 1 1 d . .
C31 C 0.7959(7) 0.5411(3) 0.4396(3) 0.0587(16) Uani 1 1 d . .
H31 H 0.8808 0.5279 0.4544 0.070 Uiso 1 1 calc R U
C32 C 0.7121(10) 0.5598(4) 0.4856(4) 0.083(3) Uani 1 1 d . .
H32 H 0.7396 0.5583 0.5311 0.100 Uiso 1 1 calc R U
C33 C 0.5894(9) 0.5805(4) 0.4654(4) 0.088(3) Uani 1 1 d . .
H33 H 0.5317 0.5931 0.4967 0.105 Uiso 1 1 calc R U
C34 C 0.5519(7) 0.5828(4) 0.4008(5) 0.082(2) Uani 1 1 d . .
H34 H 0.4671 0.5966 0.3864 0.098 Uiso 1 1 calc R U
C35 C 0.6374(6) 0.5649(2) 0.3545(4) 0.0529(16) Uani 1 1 d . .
H35 H 0.6104 0.5692 0.3091 0.063 Uiso 1 1 calc R U
C36 C 0.7686(6) 0.1981(3) 0.1417(3) 0.0583(15) Uani 1 1 d . .
H36A H 0.7496 0.1816 0.1854 0.087 Uiso 1 1 calc R U
H36B H 0.8606 0.1961 0.1386 0.087 Uiso 1 1 calc R U
H36C H 0.7257 0.1652 0.1084 0.087 Uiso 1 1 calc R U
C37 C 0.5408(6) 0.2969(5) 0.1410(6) 0.122(4) Uani 1 1 d . .
H37A H 0.5062 0.3465 0.1298 0.183 Uiso 1 1 calc R U
H37B H 0.5303 0.2861 0.1871 0.183 Uiso 1 1 calc R U
H37C H 0.4953 0.2595 0.1130 0.183 Uiso 1 1 calc R U
C38 C 0.7325(8) 0.3210(3) 0.0413(3) 0.081(2) Uani 1 1 d . .
H38A H 0.8228 0.3178 0.0338 0.122 Uiso 1 1 calc R U
H38B H 0.7024 0.3721 0.0332 0.122 Uiso 1 1 calc R U
H38C H 0.6834 0.2869 0.0115 0.122 Uiso 1 1 calc R U

loop_
_atom_site_aniso_label
_atom_site_aniso_U_11
_atom_site_aniso_U_22
_atom_site_aniso_U_33
_atom_site_aniso_U_23
_atom_site_aniso_U_13
_atom_site_aniso_U_12
Hf1 0.02114(14) 0.02154(15) 0.03555(16) 0.00083(6) 0.00695(9) 0.00043(5)
Si1 0.0318(6) 0.0333(6) 0.0429(7) 0.0119(6) 0.0055(5) -0.0006(5)
Si2 0.0293(6) 0.0343(7) 0.0497(8) -0.0099(6) -0.0029(6) 0.0034(5)
N1 0.036(2) 0.0280(19) 0.040(2) 0.0013(16) 0.0111(16) -0.0066(15)
N2 0.022(2) 0.037(2) 0.063(3) 0.0151(18) 0.013(2) 0.0055(14)
N3 0.0191(17) 0.035(2) 0.040(2) 0.0067(16) 0.0070(15) 0.0025(14)
N4 0.032(2) 0.030(2) 0.044(2) -0.0010(16) 0.0112(16) -0.0032(15)
N5 0.028(2) 0.031(2) 0.041(2) -0.0043(15) 0.0061(17) 0.0020(13)
N6 0.0204(17) 0.0356(19) 0.034(2) -0.0026(15) 0.0057(14) 0.0029(14)
C1 0.046(3) 0.022(2) 0.038(3) 0.0066(18) 0.000(2) -0.0111(18)
C2 0.039(3) 0.036(2) 0.047(3) 0.010(2) 0.000(2) 0.002(2)
C3 0.054(3) 0.054(3) 0.076(4) 0.020(3) -0.014(3) 0.007(3)
C4 0.077(5) 0.076(5) 0.082(5) 0.035(4) -0.033(4) -0.024(4)
C5 0.101(6) 0.090(5) 0.037(3) 0.013(3) -0.012(3) -0.033(4)
C6 0.067(4) 0.065(4) 0.042(3) 0.010(3) 0.011(3) -0.018(3)
C7 0.041(3) 0.044(3) 0.069(4) 0.013(3) 0.025(3) -0.009(2)
C8 0.035(3) 0.052(3) 0.093(5) 0.023(3) 0.027(3) -0.003(2)
C9 0.029(3) 0.053(3) 0.093(5) 0.028(3) 0.019(3) 0.001(2)
C10 0.023(2) 0.026(2) 0.046(3) 0.0008(18) 0.0073(18) 0.0046(16)
C11 0.027(2) 0.033(2) 0.043(3) 0.0088(19) 0.011(2) 0.0065(17)
C12 0.035(3) 0.046(3) 0.058(3) 0.002(2) 0.008(2) 0.001(2)
C13 0.035(3) 0.069(4) 0.053(4) 0.014(2) 0.000(3) 0.008(2)
C14 0.039(3) 0.067(4) 0.059(4) 0.024(3) 0.010(2) 0.025(3)
C15 0.054(3) 0.049(3) 0.061(4) 0.009(3) 0.010(3) 0.026(2)
C16 0.048(3) 0.036(3) 0.056(3) 0.002(2) -0.003(2) 0.016(2)
C17 0.051(3) 0.069(3) 0.066(3) 0.025(2) 0.020(2) 0.006(2)
C18 0.055(3) 0.114(3) 0.059(3) 0.028(3) -0.001(2) -0.003(3)
C19 0.110(3) 0.060(3) 0.083(3) 0.002(3) 0.022(3) -0.024(3)
C20 0.022(2) 0.040(3) 0.041(2) -0.010(2) 0.0029(18) 0.0023(17)
C21 0.063(4) 0.084(4) 0.046(3) 0.003(3) 0.009(3) 0.042(3)
C22 0.070(4) 0.084(5) 0.065(4) -0.020(3) -0.003(3) 0.046(4)
C23 0.028(3) 0.073(4) 0.085(5) -0.039(4) 0.008(3) 0.009(2)
C24 0.094(5) 0.064(4) 0.093(5) -0.007(4) 0.066(4) 0.001(4)
C25 0.080(4) 0.051(3) 0.077(4) 0.008(3) 0.049(3) 0.014(3)
C26 0.023(2) 0.034(2) 0.029(2) 0.0029(17) 0.0035(16) 0.0068(16)
C27 0.028(2) 0.045(3) 0.057(3) -0.012(3) 0.011(2) -0.005(2)
C28 0.034(3) 0.048(3) 0.070(4) -0.019(3) 0.014(2) -0.018(2)
C29 0.040(3) 0.047(3) 0.059(3) -0.021(3) 0.008(2) -0.008(2)
C30 0.057(3) 0.024(2) 0.047(3) -0.004(2) 0.013(2) -0.012(2)
C31 0.072(4) 0.057(3) 0.049(4) -0.015(3) 0.014(3) -0.018(3)
C32 0.118(7) 0.081(5) 0.057(5) -0.019(3) 0.040(5) -0.023(4)
C33 0.116(7) 0.067(4) 0.094(6) -0.027(4) 0.078(5) -0.020(4)
C34 0.074(4) 0.055(4) 0.126(7) -0.023(4) 0.059(5) 0.002(3)
C35 0.049(3) 0.035(3) 0.078(5) -0.011(2) 0.026(3) -0.001(2)
C36 0.078(4) 0.032(3) 0.066(4) -0.002(2) 0.009(3) -0.001(2)
C37 0.032(3) 0.116(7) 0.219(11) -0.100(7) 0.019(5) -0.015(4)
C38 0.121(6) 0.060(4) 0.056(4) -0.007(3) -0.027(4) 0.010(4)

loop_
_atom_type_symbol
_atom_type_description
_atom_type_scat_dispersion_real
_atom_type_scat_dispersion_imag
_atom_type_scat_source
C C 0.0033 0.0016 'International Tables Vol C Tables 4.2.6.8 and 6.1.1.4'
H H 0.0000 0.0000 'International Tables Vol C Tables 4.2.6.8 and 6.1.1.4'
Hf Hf -0.5830 6.1852 'International Tables Vol C Tables 4.2.6.8 and 6.1.1.4'
N N 0.0061 0.0033 'International Tables Vol C Tables 4.2.6.8 and 6.1.1.4'
Si Si 0.0817 0.0704 'International Tables Vol C Tables 4.2.6.8 and 6.1.1.4'

loop_
_geom_angle_atom_site_label_1
_geom_angle_atom_site_label_2
_geom_angle_atom_site_label_3
_geom_angle
N4 Hf1 N1 95.38(15)
N4 Hf1 N5 80.21(14)
N1 Hf1 N5 121.60(14)
N4 Hf1 N2 119.78(15)
N1 Hf1 N2 79.85(15)
N5 Hf1 N2 150.96(18)
N4 Hf1 N3 100.02(17)
N1 Hf1 N3 138.45(14)
N5 Hf1 N3 99.04(13)
N2 Hf1 N3 58.99(14)
N4 Hf1 N6 138.76(13)
N1 Hf1 N6 101.45(15)
N5 Hf1 N6 58.87(13)
N2 Hf1 N6 100.24(15)
N3 Hf1 N6 91.85(13)
N4 Hf1 C10 110.05(14)
N1 Hf1 C10 108.47(14)
N5 Hf1 C10 127.89(14)
N2 Hf1 C10 29.24(14)
N3 Hf1 C10 30.01(13)
N6 Hf1 C10 99.88(13)
N4 Hf1 C26 108.93(13)
N1 Hf1 C26 112.70(13)
N5 Hf1 C26 29.13(13)
N2 Hf1 C26 128.42(16)
N3 Hf1 C26 98.35(13)
N6 Hf1 C26 29.87(12)
C10 Hf1 C26 118.80(13)
N3 Si1 C19 110.9(3)
N3 Si1 C17 108.8(2)
C19 Si1 C17 108.3(4)
N3 Si1 C18 113.1(3)
C19 Si1 C18 109.2(4)
C17 Si1 C18 106.5(3)
N6 Si2 C36 112.6(2)
N6 Si2 C37 107.2(3)
C36 Si2 C37 107.7(4)
N6 Si2 C38 111.1(3)
C36 Si2 C38 108.7(3)
C37 Si2 C38 109.5(5)
C1 N1 C7 115.4(4)
C1 N1 Hf1 107.8(3)
C7 N1 Hf1 130.0(3)
C1 N1 H1 102.0
C7 N1 H1 94.6
Hf1 N1 H1 100.1
C10 N2 C9 124.4(4)
C10 N2 Hf1 94.7(3)
C9 N2 Hf1 136.9(4)
C10 N3 Si1 129.4(3)
C10 N3 Hf1 92.4(3)
Si1 N3 Hf1 138.17(19)
C30 N4 C29 114.0(4)
C30 N4 Hf1 111.5(3)
C29 N4 Hf1 129.0(3)
C30 N4 H4 97.7
C29 N4 H4 97.8
Hf1 N4 H4 97.8
C26 N5 C27 124.7(4)
C26 N5 Hf1 95.1(3)
C27 N5 Hf1 137.7(3)
C26 N6 Si2 127.9(3)
C26 N6 Hf1 92.6(3)
Si2 N6 Hf1 139.40(18)
C6 C1 C2 117.9(5)
C6 C1 N1 124.8(5)
C2 C1 N1 117.3(4)
C1 C2 C3 121.7(5)
C1 C2 H2 119.2
C3 C2 H2 119.2
C4 C3 C2 119.7(7)
C4 C3 H3 120.2
C2 C3 H3 120.2
C3 C4 C5 119.8(6)
C3 C4 H4A 120.1
C5 C4 H4A 120.1
C4 C5 C6 120.9(6)
C4 C5 H5 119.5
C6 C5 H5 119.5
C1 C6 C5 119.8(6)
C1 C6 H6 120.1
C5 C6 H6 120.1
N1 C7 C8 112.5(5)
N1 C7 H7A 109.1
C8 C7 H7A 109.1
N1 C7 H7B 109.1
C8 C7 H7B 109.1
H7A C7 H7B 107.8
C9 C8 C7 116.4(5)
C9 C8 H8A 108.2
C7 C8 H8A 108.2
C9 C8 H8B 108.2
C7 C8 H8B 108.2
H8A C8 H8B 107.3
N2 C9 C8 110.3(4)
N2 C9 H9A 109.6
C8 C9 H9A 109.6
N2 C9 H9B 109.6
C8 C9 H9B 109.6
H9A C9 H9B 108.1
N2 C10 N3 113.0(4)
N2 C10 C11 122.9(4)
N3 C10 C11 124.1(4)
N2 C10 Hf1 56.1(2)
N3 C10 Hf1 57.6(2)
C11 C10 Hf1 170.6(3)
C12 C11 C16 119.5(4)
C12 C11 C10 121.7(4)
C16 C11 C10 118.7(4)
C11 C12 C13 119.4(5)
C11 C12 H12 120.3
C13 C12 H12 120.3
C14 C13 C12 120.5(5)
C14 C13 H13 119.8
C12 C13 H13 119.8
C15 C14 C13 120.7(5)
C15 C14 H14 119.7
C13 C14 H14 119.7
C14 C15 C16 119.9(5)
C14 C15 H15 120.1
C16 C15 H15 120.1
C11 C16 C15 119.9(5)
C11 C16 H16 120.0
C15 C16 H16 120.0
Si1 C17 H17A 109.5
Si1 C17 H17B 109.5
H17A C17 H17B 109.5
Si1 C17 H17C 109.5
H17A C17 H17C 109.5
H17B C17 H17C 109.5
Si1 C18 H18A 109.5
Si1 C18 H18B 109.5
H18A C18 H18B 109.5
Si1 C18 H18C 109.5
H18A C18 H18C 109.5
H18B C18 H18C 109.5
Si1 C19 H19A 109.5
Si1 C19 H19B 109.5
H19A C19 H19B 109.5
Si1 C19 H19C 109.5
H19A C19 H19C 109.5
H19B C19 H19C 109.5
C25 C20 C21 118.1(5)
C25 C20 C26 123.1(4)
C21 C20 C26 118.8(4)
C22 C21 C20 120.0(6)
C22 C21 H21 120.0
C20 C21 H21 120.0
C23 C22 C21 121.4(6)
C23 C22 H22 119.3
C21 C22 H22 119.3
C24 C23 C22 118.4(5)
C24 C23 H23 120.8
C22 C23 H23 120.8
C23 C24 C25 121.7(6)
C23 C24 H24 119.2
C25 C24 H24 119.2
C20 C25 C24 120.5(6)
C20 C25 H25 119.8
C24 C25 H25 119.8
N5 C26 N6 112.9(4)
N5 C26 C20 122.3(4)
N6 C26 C20 124.7(4)
N5 C26 Hf1 55.7(2)
N6 C26 Hf1 57.6(2)
C20 C26 Hf1 171.9(3)
N5 C27 C28 109.0(4)
N5 C27 H27A 109.9
C28 C27 H27A 109.9
N5 C27 H27B 109.9
C28 C27 H27B 109.9
H27A C27 H27B 108.3
C27 C28 C29 113.7(5)
C27 C28 H28A 108.8
C29 C28 H28A 108.8
C27 C28 H28B 108.8
C29 C28 H28B 108.8
H28A C28 H28B 107.7
N4 C29 C28 113.2(4)
N4 C29 H29A 108.9
C28 C29 H29A 108.9
N4 C29 H29B 108.9
C28 C29 H29B 108.9
H29A C29 H29B 107.8
C35 C30 C31 116.3(6)
C35 C30 N4 118.9(5)
C31 C30 N4 124.8(5)
C30 C31 C32 122.0(7)
C30 C31 H31 119.0
C32 C31 H31 119.0
C33 C32 C31 120.1(8)
C33 C32 H32 119.9
C31 C32 H32 119.9
C34 C33 C32 119.3(7)
C34 C33 H33 120.3
C32 C33 H33 120.3
C33 C34 C35 120.4(7)
C33 C34 H34 119.8
C35 C34 H34 119.8
C30 C35 C34 121.8(7)
C30 C35 H35 119.1
C34 C35 H35 119.1
Si2 C36 H36A 109.5
Si2 C36 H36B 109.5
H36A C36 H36B 109.5
Si2 C36 H36C 109.5
H36A C36 H36C 109.5
H36B C36 H36C 109.5
Si2 C37 H37A 109.5
Si2 C37 H37B 109.5
H37A C37 H37B 109.5
Si2 C37 H37C 109.5
H37A C37 H37C 109.5
H37B C37 H37C 109.5
Si2 C38 H38A 109.5
Si2 C38 H38B 109.5
H38A C38 H38B 109.5
Si2 C38 H38C 109.5
H38A C38 H38C 109.5
H38B C38 H38C 109.5

loop_
_geom_bond_atom_site_label_1
_geom_bond_atom_site_label_2
_geom_bond_distance
Hf1 N4 2.115(4)
Hf1 N1 2.119(4)
Hf1 N5 2.214(4)
Hf1 N2 2.219(4)
Hf1 N3 2.253(4)
Hf1 N6 2.255(4)
Hf1 C10 2.666(4)
Hf1 C26 2.669(4)
Si1 N3 1.744(4)
Si1 C19 1.827(6)
Si1 C17 1.833(7)
Si1 C18 1.835(6)
Si2 N6 1.745(4)
Si2 C36 1.849(5)
Si2 C37 1.850(7)
Si2 C38 1.860(7)
N1 C1 1.410(6)
N1 C7 1.463(6)
N1 H1 0.9277
N2 C10 1.307(6)
N2 C9 1.473(7)
N3 C10 1.335(5)
N4 C30 1.399(7)
N4 C29 1.478(6)
N4 H4 1.0000
N5 C26 1.305(5)
N5 C27 1.471(6)
N6 C26 1.330(5)
C1 C6 1.381(7)
C1 C2 1.387(7)
C2 C3 1.389(7)
C2 H2 0.9500
C3 C4 1.359(10)
C3 H3 0.9500
C4 C5 1.367(11)
C4 H4A 0.9500
C5 C6 1.401(9)
C5 H5 0.9500
C6 H6 0.9500
C7 C8 1.516(8)
C7 H7A 0.9900
C7 H7B 0.9900
C8 C9 1.489(7)
C8 H8A 0.9900
C8 H8B 0.9900
C9 H9A 0.9900
C9 H9B 0.9900
C10 C11 1.492(6)
C11 C12 1.385(7)
C11 C16 1.392(6)
C12 C13 1.390(7)
C12 H12 0.9500
C13 C14 1.367(8)
C13 H13 0.9500
C14 C15 1.364(8)
C14 H14 0.9500
C15 C16 1.392(6)
C15 H15 0.9500
C16 H16 0.9500
C17 H17A 0.9800
C17 H17B 0.9800
C17 H17C 0.9800
C18 H18A 0.9800
C18 H18B 0.9800
C18 H18C 0.9800
C19 H19A 0.9800
C19 H19B 0.9800
C19 H19C 0.9800
C20 C25 1.366(7)
C20 C21 1.397(7)
C20 C26 1.491(6)
C21 C22 1.388(7)
C21 H21 0.9500
C22 C23 1.361(10)
C22 H22 0.9500
C23 C24 1.357(9)
C23 H23 0.9500
C24 C25 1.391(8)
C24 H24 0.9500
C25 H25 0.9500
C27 C28 1.499(7)
C27 H27A 0.9900
C27 H27B 0.9900
C28 C29 1.518(8)
C28 H28A 0.9900
C28 H28B 0.9900
C29 H29A 0.9900
C29 H29B 0.9900
C30 C35 1.378(8)
C30 C31 1.381(8)
C31 C32 1.389(10)
C31 H31 0.9500
C32 C33 1.375(12)
C32 H32 0.9500
C33 C34 1.346(11)
C33 H33 0.9500
C34 C35 1.403(9)
C34 H34 0.9500
C35 H35 0.9500
C36 H36A 0.9800
C36 H36B 0.9800
C36 H36C 0.9800
C37 H37A 0.9800
C37 H37B 0.9800
C37 H37C 0.9800
C38 H38A 0.9800
C38 H38B 0.9800
C38 H38C 0.9800

loop_
_geom_torsion_atom_site_label_1
_geom_torsion_atom_site_label_2
_geom_torsion_atom_site_label_3
_geom_torsion_atom_site_label_4
_geom_torsion
C19 Si1 N3 C10 91.6(5)
C17 Si1 N3 C10 -149.5(4)
C18 Si1 N3 C10 -31.4(5)
C19 Si1 N3 Hf1 -87.9(4)
C17 Si1 N3 Hf1 31.0(4)
C18 Si1 N3 Hf1 149.1(4)
C36 Si2 N6 C26 65.0(5)
C37 Si2 N6 C26 -176.7(5)
C38 Si2 N6 C26 -57.1(5)
C36 Si2 N6 Hf1 -121.4(3)
C37 Si2 N6 Hf1 -3.1(5)
C38 Si2 N6 Hf1 116.5(4)
C7 N1 C1 C6 -27.0(6)
Hf1 N1 C1 C6 127.1(4)
C7 N1 C1 C2 156.3(4)
Hf1 N1 C1 C2 -49.7(4)
C6 C1 C2 C3 -4.5(7)
N1 C1 C2 C3 172.4(4)
C1 C2 C3 C4 3.9(8)
C2 C3 C4 C5 -0.1(9)
C3 C4 C5 C6 -2.8(10)
C2 C1 C6 C5 1.6(8)
N1 C1 C6 C5 -175.2(5)
C4 C5 C6 C1 2.1(10)
C1 N1 C7 C8 -158.6(4)
Hf1 N1 C7 C8 54.4(6)
N1 C7 C8 C9 -68.6(7)
C10 N2 C9 C8 -179.3(5)
Hf1 N2 C9 C8 -28.0(9)
C7 C8 C9 N2 53.6(8)
C9 N2 C10 N3 170.3(5)
Hf1 N2 C10 N3 9.5(4)
C9 N2 C10 C11 -8.0(8)
Hf1 N2 C10 C11 -168.8(4)
C9 N2 C10 Hf1 160.8(7)
Si1 N3 C10 N2 171.0(4)
Hf1 N3 C10 N2 -9.3(4)
Si1 N3 C10 C11 -10.7(7)
Hf1 N3 C10 C11 169.0(4)
Si1 N3 C10 Hf1 -179.7(4)
N2 C10 C11 C12 -69.4(7)
N3 C10 C11 C12 112.5(5)
N2 C10 C11 C16 110.7(6)
N3 C10 C11 C16 -67.4(7)
C16 C11 C12 C13 2.1(8)
C10 C11 C12 C13 -177.9(5)
C11 C12 C13 C14 -1.8(9)
C12 C13 C14 C15 0.1(9)
C13 C14 C15 C16 1.2(9)
C12 C11 C16 C15 -0.8(8)
C10 C11 C16 C15 179.2(5)
C14 C15 C16 C11 -0.9(9)
C25 C20 C21 C22 0.7(9)
C26 C20 C21 C22 -179.3(5)
C20 C21 C22 C23 -2.1(10)
C21 C22 C23 C24 1.4(10)
C22 C23 C24 C25 0.5(11)
C21 C20 C25 C24 1.1(9)
C26 C20 C25 C24 -178.9(6)
C23 C24 C25 C20 -1.8(11)
C27 N5 C26 N6 171.5(4)
Hf1 N5 C26 N6 6.7(4)
C27 N5 C26 C20 -5.8(7)
Hf1 N5 C26 C20 -170.6(4)
C27 N5 C26 Hf1 164.8(5)
Si2 N6 C26 N5 169.2(3)
Hf1 N6 C26 N5 -6.6(4)
Si2 N6 C26 C20 -13.5(6)
Hf1 N6 C26 C20 170.6(4)
Si2 N6 C26 Hf1 175.8(4)
C25 C20 C26 N5 -83.9(6)
C21 C20 C26 N5 96.1(6)
C25 C20 C26 N6 99.1(6)
C21 C20 C26 N6 -80.9(6)
C26 N5 C27 C28 173.7(5)
Hf1 N5 C27 C28 -29.1(7)
N5 C27 C28 C29 57.4(6)
C30 N4 C29 C28 -156.3(4)
Hf1 N4 C29 C28 52.5(6)
C27 C28 C29 N4 -72.4(6)
C29 N4 C30 C35 154.1(5)
Hf1 N4 C30 C35 -49.6(5)
C29 N4 C30 C31 -26.7(7)
Hf1 N4 C30 C31 129.6(5)
C35 C30 C31 C32 3.4(8)
N4 C30 C31 C32 -175.7(5)
C30 C31 C32 C33 -1.2(10)
C31 C32 C33 C34 -0.3(11)
C32 C33 C34 C35 -0.6(11)
C31 C30 C35 C34 -4.4(8)
N4 C30 C35 C34 174.8(5)
C33 C34 C35 C30 3.1(10)
